data_4115715
loop_
_publ_author_name
'Joanna L. Clark'
'Billy R. Booth'
'John J. Stezowski'

_publ_section_title
;
 Molecular Recognition in Cyclodextrin Complexes of Amino Acid
 Derivatives. 2.1 A New Perturbation: The Room-Temperature
 Crystallographic Structure Determination for the
 N-Acetyl-p-methoxy-l-phenylalanine Methyl Ester/\b-Cyclodextrin Complex
;
_journal_name_full 'Journal of the American Chemical Society'
_journal_page_first 9889
_journal_page_last 9895
_journal_paper_doi 10.1021/ja0100221
_journal_volume 123
_journal_year 2001
_chemical_formula_sum 'C110 H218 N2 O100'
_chemical_formula_weight 3168.89
_chemical_name_common 'N-acetyl-p-methoxy-L-phe methyl ester/Beta-CD'
_chemical_name_systematic
;
 ?
;
_space_group_IT_number 1
_symmetry_cell_setting triclinic
_symmetry_space_group_name_Hall 'P 1'
_symmetry_space_group_name_H-M 'P 1'
_atom_sites_solution_hydrogens geom
_atom_sites_solution_primary direct
_atom_sites_solution_secondary difmap
_audit_creation_method SHELXL-97
_cell_angle_alpha 102.78(6)
_cell_angle_beta 112.66(6)
_cell_angle_gamma 99.47(6)
_cell_formula_units_Z 1
_cell_length_a 18.31(6)
_cell_length_b 15.51(6)
_cell_length_c 15.31(6)
_cell_measurement_temperature 293(2)
_cell_volume 3759(2)
_computing_structure_refinement 'SHELXL-97 (Sheldrick, 1997)'
_computing_structure_solution 'SHELXS-97 (Sheldrick, 1990)'
_diffrn_ambient_temperature 293(2)
_diffrn_measured_fraction_theta_full 0.806
_diffrn_measured_fraction_theta_max 0.806
_diffrn_measurement_device_type 'MarResearch image plate 18cm'
_diffrn_measurement_method oscillation
_diffrn_radiation_monochromator graphite
_diffrn_radiation_source 'rotating anode'
_diffrn_radiation_type MoK\a
_diffrn_radiation_wavelength 0.71073
_diffrn_reflns_av_R_equivalents 0.0395
_diffrn_reflns_av_sigmaI/netI 0.0536
_diffrn_reflns_limit_h_max 20
_diffrn_reflns_limit_h_min -21
_diffrn_reflns_limit_k_max 16
_diffrn_reflns_limit_k_min 0
_diffrn_reflns_limit_l_max 17
_diffrn_reflns_limit_l_min -17
_diffrn_reflns_number 24654
_diffrn_reflns_theta_full 24.47
_diffrn_reflns_theta_max 24.47
_diffrn_reflns_theta_min 3.53
_exptl_absorpt_coefficient_mu 0.124
_exptl_absorpt_correction_type none
_exptl_crystal_density_diffrn 1.364
_exptl_crystal_F_000 1654
_refine_diff_density_max 0.619
_refine_diff_density_min -0.521
_refine_diff_density_rms 0.098
_refine_ls_abs_structure_details 'Flack H D (1983), Acta Cryst. A39, 876-881'
_refine_ls_abs_structure_Flack -1.2(12)
_refine_ls_extinction_coef 0.060(4)
_refine_ls_extinction_expression Fc^*^=kFc[1+0.001xFc^2^\l^3^/sin(2\q)]^-1/4^
_refine_ls_extinction_method SHELXL
_refine_ls_goodness_of_fit_ref 1.018
_refine_ls_hydrogen_treatment mixed
_refine_ls_matrix_type fullcycle
_refine_ls_number_parameters 1639
_refine_ls_number_reflns 10035
_refine_ls_number_restraints 34
_refine_ls_restrained_S_all 1.019
_refine_ls_R_factor_all 0.1053
_refine_ls_R_factor_gt 0.0827
_refine_ls_shift/su_max 0.256
_refine_ls_shift/su_mean 0.050
_refine_ls_structure_factor_coef Fsqd
_refine_ls_weighting_details 'calc w=1/[\s^2^(Fo^2^)+(0.1931P)^2^+0.0000P] where P=(Fo^2^+2Fc^2^)/3'
_refine_ls_weighting_scheme calc
_refine_ls_wR_factor_gt 0.2119
_refine_ls_wR_factor_ref 0.2253
_reflns_number_gt 8122
_reflns_number_total 10035
_reflns_threshold_expression >2sigma(I)
_cod_data_source_file ja0100221.cif
_cod_data_source_block ni343a
_cod_original_cell_volume 3756.9(13)
_cod_database_code 4115715

loop_
_symmetry_equiv_pos_as_xyz
'x, y, z'

loop_
_atom_site_label
_atom_site_type_symbol
_atom_site_fract_x
_atom_site_fract_y
_atom_site_fract_z
_atom_site_U_iso_or_equiv
_atom_site_adp_type
_atom_site_occupancy
_atom_site_symmetry_multiplicity
_atom_site_calc_flag
_atom_site_refinement_flags
_atom_site_disorder_assembly
_atom_site_disorder_group
C1_1 C 0.2041(5) -0.0013(5) 0.2566(6) 0.0341(15) Uani 1 1 d . . .
H1_1 H 0.1936 -0.0575 0.2745 0.041 Uiso 1 1 calc R . .
C2_1 C 0.2703(5) -0.0012(5) 0.2232(6) 0.0353(15) Uani 1 1 d . . .
H2_1 H 0.2501 -0.0549 0.1639 0.042 Uiso 1 1 calc R . .
C3_1 C 0.2856(5) 0.0846(5) 0.1920(6) 0.0328(15) Uani 1 1 d . . .
H3_1 H 0.3050 0.1393 0.2500 0.039 Uiso 1 1 calc R . .
C4_1 C 0.2053(5) 0.0870(5) 0.1118(6) 0.0324(15) Uani 1 1 d . . .
H4_1 H 0.1895 0.0374 0.0503 0.039 Uiso 1 1 calc R . .
C5_1 C 0.1379(4) 0.0756(5) 0.1448(6) 0.0318(15) Uani 1 1 d . . .
H5_1 H 0.1479 0.1318 0.1972 0.038 Uiso 1 1 calc R . .
C6_1 C 0.0538(5) 0.0577(8) 0.0563(8) 0.054(2) Uani 1 1 d . . .
H6A_1 H 0.0556 0.1068 0.0268 0.065 Uiso 1 1 calc R . .
H6B_1 H 0.0426 0.0004 0.0061 0.065 Uiso 1 1 calc R . .
O6_1 O -0.0093(4) 0.0529(5) 0.0860(6) 0.0582(16) Uani 1 1 d . . .
O2_1 O 0.3438(4) -0.0090(4) 0.2956(5) 0.0452(13) Uani 1 1 d . . .
O3_1 O 0.3467(4) 0.0850(5) 0.1553(5) 0.0517(15) Uani 1 1 d . . .
O4_1 O 0.2194(3) 0.1732(4) 0.0947(4) 0.0357(11) Uani 1 1 d . . .
O5_1 O 0.1311(3) -0.0004(4) 0.1801(4) 0.0382(11) Uani 1 1 d . . .
C1_2 C 0.2019(5) 0.1751(5) -0.0037(5) 0.0340(15) Uani 1 1 d . . .
H1_2 H 0.1875 0.1124 -0.0478 0.041 Uiso 1 1 calc R . .
C2_2 C 0.2801(5) 0.2329(6) 0.0015(6) 0.0381(16) Uani 1 1 d . . .
H2_2 H 0.2686 0.2356 -0.0657 0.046 Uiso 1 1 calc R . .
C3_2 C 0.3006(4) 0.3296(5) 0.0679(6) 0.0325(15) Uani 1 1 d . . .
H3_2 H 0.3113 0.3291 0.1356 0.039 Uiso 1 1 calc R . .
C4_2 C 0.2297(5) 0.3695(5) 0.0273(6) 0.0304(14) Uani 1 1 d . . .
H4_2 H 0.2225 0.3760 -0.0376 0.037 Uiso 1 1 calc R . .
C5_2 C 0.1492(4) 0.3077(5) 0.0171(6) 0.0355(16) Uani 1 1 d . . .
H5_2 H 0.1535 0.3098 0.0834 0.043 Uiso 1 1 calc R . .
C6_2 C 0.0745(5) 0.3371(6) -0.0390(7) 0.0414(17) Uani 1 1 d . . .
H6A_2 H 0.0252 0.2929 -0.0498 0.050 Uiso 1 1 calc R . .
H6B_2 H 0.0771 0.3963 0.0015 0.050 Uiso 1 1 calc R . .
O2_2 O 0.3445(4) 0.1925(5) 0.0313(5) 0.0510(14) Uani 1 1 d . . .
O3_2 O 0.3726(3) 0.3861(4) 0.0693(5) 0.0451(13) Uani 1 1 d . . .
O4_2 O 0.2485(3) 0.4587(4) 0.0976(4) 0.0362(11) Uani 1 1 d . . .
O5_2 O 0.1356(3) 0.2144(4) -0.0397(4) 0.0364(11) Uani 1 1 d . . .
O6_2 O 0.0684(4) 0.3439(5) -0.1322(5) 0.0545(15) Uani 1 1 d . . .
C1_3 C 0.2382(5) 0.5329(5) 0.0598(6) 0.0344(15) Uani 1 1 d . . .
H1_3 H 0.2214 0.5113 -0.0121 0.041 Uiso 1 1 calc R . .
C2_3 C 0.3197(4) 0.6087(5) 0.1095(5) 0.0316(14) Uani 1 1 d . . .
H2_3 H 0.3126 0.6584 0.0798 0.038 Uiso 1 1 calc R . .
C3_3 C 0.3447(4) 0.6468(5) 0.2198(5) 0.0313(14) Uani 1 1 d . . .
H3_3 H 0.3533 0.5980 0.2506 0.038 Uiso 1 1 calc R . .
C4_3 C 0.2760(4) 0.6825(5) 0.2328(5) 0.0301(14) Uani 1 1 d . . .
H4_3 H 0.2683 0.7321 0.2031 0.036 Uiso 1 1 calc R . .
C5_3 C 0.1965(4) 0.6040(6) 0.1810(6) 0.0360(16) Uani 1 1 d . . .
H5_3 H 0.2029 0.5550 0.2119 0.043 Uiso 1 1 calc R . .
C6_3 C 0.1240(5) 0.6382(7) 0.1847(7) 0.054(2) Uani 1 1 d . . .
H6A_3 H 0.0736 0.5887 0.1439 0.065 Uiso 1 1 calc R . .
H6B_3 H 0.1305 0.6539 0.2528 0.065 Uiso 1 1 calc R . .
O2_3 O 0.3806(3) 0.5716(4) 0.0921(5) 0.0420(12) Uani 1 1 d . . .
O3_3 O 0.4194(3) 0.7206(4) 0.2653(5) 0.0446(13) Uani 1 1 d . . .
O4_3 O 0.2983(3) 0.7171(4) 0.3374(4) 0.0318(10) Uani 1 1 d . . .
O5_3 O 0.1762(3) 0.5684(4) 0.0764(4) 0.0410(12) Uani 1 1 d . . .
O6_3 O 0.1167(6) 0.7140(7) 0.1520(6) 0.083(3) Uani 1 1 d . . .
C1_4 C 0.2994(4) 0.8083(5) 0.3769(5) 0.0287(14) Uani 1 1 d . . .
H1_4 H 0.2932 0.8394 0.3263 0.034 Uiso 1 1 calc R . .
C2_4 C 0.3826(4) 0.8564(5) 0.4661(5) 0.0300(14) Uani 1 1 d . . .
H2_4 H 0.3842 0.9204 0.4939 0.036 Uiso 1 1 calc R . .
C3_4 C 0.3924(4) 0.8090(5) 0.5446(6) 0.0307(14) Uani 1 1 d . . .
H3_4 H 0.3923 0.7453 0.5181 0.037 Uiso 1 1 calc R . .
C4_4 C 0.3207(4) 0.8090(5) 0.5717(5) 0.0271(13) Uani 1 1 d . . .
H4_4 H 0.3257 0.8718 0.6082 0.032 Uiso 1 1 calc R . .
C5_4 C 0.2381(4) 0.7706(5) 0.4797(6) 0.0323(15) Uani 1 1 d . . .
H5_4 H 0.2278 0.7040 0.4519 0.039 Uiso 1 1 calc R . .
C6_4 C 0.1680(5) 0.7893(6) 0.5048(6) 0.0377(16) Uani 1 1 d . . .
H6A_4 H 0.1170 0.7669 0.4439 0.045 Uiso 1 1 calc R . .
H6B_4 H 0.1624 0.7547 0.5486 0.045 Uiso 1 1 calc R . .
O2_4 O 0.4476(3) 0.8560(4) 0.4369(4) 0.0369(11) Uani 1 1 d . . .
O3_4 O 0.4670(3) 0.8553(5) 0.6311(4) 0.0468(14) Uani 1 1 d . . .
O4_4 O 0.3260(3) 0.7519(4) 0.6345(4) 0.0337(11) Uani 1 1 d . . .
O5_4 O 0.2360(3) 0.8131(4) 0.4057(4) 0.0343(11) Uani 1 1 d . . .
O6_4 O 0.1793(4) 0.8815(5) 0.5503(5) 0.0517(14) Uani 1 1 d . . .
C1_5 C 0.3231(5) 0.7858(5) 0.7261(6) 0.0360(16) Uani 1 1 d . . .
H1_5 H 0.3225 0.8503 0.7368 0.043 Uiso 1 1 calc R . .
C2_5 C 0.4009(5) 0.7806(5) 0.8094(6) 0.0363(16) Uani 1 1 d . . .
H2_5 H 0.4001 0.8059 0.8735 0.044 Uiso 1 1 calc R . .
C3_5 C 0.4013(4) 0.6814(5) 0.7949(6) 0.0330(15) Uani 1 1 d . . .
H3_5 H 0.4029 0.6556 0.7314 0.040 Uiso 1 1 calc R . .
C4_5 C 0.3240(4) 0.6273(5) 0.7943(6) 0.0311(14) Uani 1 1 d . . .
H4_5 H 0.3248 0.6502 0.8598 0.037 Uiso 1 1 calc R . .
C5_5 C 0.2474(5) 0.6402(6) 0.7141(6) 0.0379(16) Uani 1 1 d . . .
H5_5 H 0.2442 0.6120 0.6483 0.045 Uiso 1 1 calc R . .
C6_5 C 0.1692(6) 0.5970(8) 0.7166(9) 0.061(3) Uani 1 1 d . . .
H6A_5 H 0.1243 0.6145 0.6718 0.073 Uiso 1 1 calc R . .
H6B_5 H 0.1574 0.5306 0.6925 0.073 Uiso 1 1 calc R . .
O2_5 O 0.4726(4) 0.8329(4) 0.8100(5) 0.0462(13) Uani 1 1 d . . .
O3_5 O 0.4714(3) 0.6741(4) 0.8746(5) 0.0434(13) Uani 1 1 d . . .
O4_5 O 0.3204(3) 0.5323(3) 0.7734(4) 0.0305(10) Uani 1 1 d . . .
O5_5 O 0.2527(4) 0.7354(4) 0.7277(5) 0.0402(12) Uani 1 1 d . . .
O6_5 O 0.1726(6) 0.6227(8) 0.8120(8) 0.094(3) Uani 1 1 d . . .
C1_6 C 0.3119(4) 0.4886(5) 0.8408(5) 0.0302(14) Uani 1 1 d . . .
H1_6 H 0.3175 0.5350 0.8998 0.036 Uiso 1 1 calc R . .
C2_6 C 0.3810(5) 0.4423(5) 0.8716(5) 0.0332(15) Uani 1 1 d . . .
H2_6 H 0.3755 0.4114 0.9190 0.040 Uiso 1 1 calc R . .
C3_6 C 0.3728(4) 0.3715(5) 0.7814(6) 0.0322(15) Uani 1 1 d . . .
H3_6 H 0.3770 0.4019 0.7332 0.039 Uiso 1 1 calc R . .
C4_6 C 0.2889(4) 0.3017(5) 0.7348(5) 0.0278(13) Uani 1 1 d . . .
H4_6 H 0.2864 0.2678 0.7810 0.033 Uiso 1 1 calc R . .
C5_6 C 0.2195(4) 0.3492(5) 0.7123(6) 0.0326(15) Uani 1 1 d . . .
H5_6 H 0.2160 0.3744 0.6579 0.039 Uiso 1 1 calc R . .
C6_6 C 0.1372(5) 0.2823(6) 0.6823(6) 0.0431(18) Uani 1 1 d . . .
H6A_6 H 0.0945 0.3138 0.6654 0.052 Uiso 1 1 calc R . .
H6B_6 H 0.1247 0.2324 0.6233 0.052 Uiso 1 1 calc R . .
O2_6 O 0.4590(3) 0.5098(4) 0.9192(4) 0.0394(12) Uani 1 1 d . . .
O3_6 O 0.4378(4) 0.3285(4) 0.8098(5) 0.0499(15) Uani 1 1 d . . .
O4_6 O 0.2782(3) 0.2386(3) 0.6443(4) 0.0319(10) Uani 1 1 d . . .
O5_6 O 0.2347(3) 0.4229(4) 0.7990(4) 0.0343(11) Uani 1 1 d . . .
O6_6 O 0.1360(4) 0.2457(5) 0.7573(5) 0.0509(14) Uani 1 1 d . . .
C1_7 C 0.2607(4) 0.1441(5) 0.6338(5) 0.0296(14) Uani 1 1 d . . .
H1_7 H 0.2627 0.1361 0.6964 0.036 Uiso 1 1 calc R . .
C2_7 C 0.3250(5) 0.1056(5) 0.6125(6) 0.0353(16) Uani 1 1 d . . .
H2_7 H 0.3131 0.0403 0.6075 0.042 Uiso 1 1 calc R . .
C3_7 C 0.3234(4) 0.1138(5) 0.5165(5) 0.0305(14) Uani 1 1 d . . .
H3_7 H 0.3341 0.1788 0.5199 0.037 Uiso 1 1 calc R . .
C4_7 C 0.2370(4) 0.0603(5) 0.4334(5) 0.0296(14) Uani 1 1 d . . .
H4_7 H 0.2277 -0.0056 0.4256 0.036 Uiso 1 1 calc R . .
C5_7 C 0.1707(5) 0.0947(5) 0.4558(5) 0.0336(15) Uani 1 1 d . . .
H5_7 H 0.1735 0.1569 0.4506 0.040 Uiso 1 1 calc R . .
C6_7 C 0.0861(5) 0.0320(6) 0.3865(6) 0.0418(17) Uani 1 1 d . . .
H6A_7 H 0.0455 0.0577 0.4005 0.050 Uiso 1 1 calc R . .
H6B_7 H 0.0756 0.0275 0.3183 0.050 Uiso 1 1 calc R . .
O2_7 O 0.4044(4) 0.1523(4) 0.6930(4) 0.0428(13) Uani 1 1 d . . .
O3_7 O 0.3822(4) 0.0773(4) 0.4957(4) 0.0417(12) Uani 1 1 d . . .
O4_7 O 0.2317(3) 0.0760(4) 0.3427(4) 0.0353(11) Uani 1 1 d . . .
O5_7 O 0.1816(3) 0.0952(4) 0.5558(4) 0.0391(12) Uani 1 1 d . . .
O6_7 O 0.0779(4) -0.0581(4) 0.3972(5) 0.0547(15) Uani 1 1 d . . .
C1_8 C 0.7253(5) 0.2794(5) 0.8696(5) 0.0351(15) Uani 1 1 d . . .
H1_8 H 0.7251 0.2188 0.8789 0.042 Uiso 1 1 calc R . .
C2_8 C 0.6605(5) 0.3124(5) 0.8937(5) 0.0349(15) Uani 1 1 d . . .
H2_8 H 0.6728 0.3162 0.9629 0.042 Uiso 1 1 calc R . .
C3_8 C 0.6616(4) 0.4077(5) 0.8825(5) 0.0308(14) Uani 1 1 d . . .
H3_8 H 0.6497 0.4054 0.8138 0.037 Uiso 1 1 calc R . .
C4_8 C 0.7463(4) 0.4729(5) 0.9537(6) 0.0308(14) Uani 1 1 d . . .
H4_8 H 0.7559 0.4785 1.0225 0.037 Uiso 1 1 calc R . .
C5_8 C 0.8115(5) 0.4348(5) 0.9326(6) 0.0382(17) Uani 1 1 d . . .
H5_8 H 0.8079 0.4390 0.8682 0.046 Uiso 1 1 calc R . .
C6_8 C 0.8989(5) 0.4849(6) 1.0141(7) 0.051(2) Uani 1 1 d . . .
H6A_8 H 0.9380 0.4596 0.9959 0.061 Uiso 1 1 calc R . .
H6B_8 H 0.9108 0.5495 1.0188 0.061 Uiso 1 1 calc R . .
O2_8 O 0.5809(4) 0.2493(4) 0.8296(4) 0.0447(13) Uani 1 1 d . . .
O3_8 O 0.6012(3) 0.4393(4) 0.9085(5) 0.0420(12) Uani 1 1 d . . .
O4_8 O 0.7495(3) 0.5602(4) 0.9395(4) 0.0345(11) Uani 1 1 d . . .
O5_8 O 0.8035(3) 0.3409(4) 0.9325(4) 0.0406(12) Uani 1 1 d . . .
O6_8 O 0.9092(4) 0.4768(5) 1.1078(5) 0.0604(17) Uani 1 1 d . . .
C1_9 C 0.7759(5) 0.6381(5) 1.0242(6) 0.0333(15) Uani 1 1 d . . .
H1_9 H 0.7860 0.6178 1.0830 0.040 Uiso 1 1 calc R . .
C2_9 C 0.7086(5) 0.6871(5) 1.0089(6) 0.0343(15) Uani 1 1 d . . .
H2_9 H 0.7276 0.7406 1.0682 0.041 Uiso 1 1 calc R . .
C3_9 C 0.6930(4) 0.7214(5) 0.9201(6) 0.0333(15) Uani 1 1 d . . .
H3_9 H 0.6752 0.6693 0.8599 0.040 Uiso 1 1 calc R . .
C4_9 C 0.7727(4) 0.7864(5) 0.9393(6) 0.0328(15) Uani 1 1 d . . .
H4_9 H 0.7874 0.8423 0.9944 0.039 Uiso 1 1 calc R . .
C5_9 C 0.8421(5) 0.7399(6) 0.9625(6) 0.0374(16) Uani 1 1 d . . .
H5_9 H 0.8317 0.6918 0.9021 0.045 Uiso 1 1 calc R . .
O2_9 O 0.6351(4) 0.6277(4) 0.9984(5) 0.0436(12) Uani 1 1 d . . .
O3_9 O 0.6311(4) 0.7693(4) 0.9076(5) 0.0474(14) Uani 1 1 d . . .
O4_9 O 0.7604(3) 0.8090(4) 0.8490(4) 0.0360(11) Uani 1 1 d . . .
O5_9 O 0.8488(3) 0.6997(4) 1.0400(4) 0.0384(12) Uani 1 1 d . . .
C6_9 C 0.9252(5) 0.8078(7) 0.9996(8) 0.055(2) Uani 1 1 d . . .
H6A_9 H 0.9679 0.7762 1.0140 0.066 Uiso 1 1 calc R . .
H6B_9 H 0.9259 0.8352 0.9488 0.066 Uiso 1 1 calc R . .
O6_9 O 0.9408(4) 0.8781(5) 1.0882(6) 0.068(2) Uani 1 1 d . . .
C1_10 C 0.7786(5) 0.9034(5) 0.8547(6) 0.0359(16) Uani 1 1 d . . .
H1_10 H 0.7913 0.9415 0.9217 0.043 Uiso 1 1 calc R . .
C2_10 C 0.7021(5) 0.9163(5) 0.7803(6) 0.0346(15) Uani 1 1 d . . .
H2_10 H 0.7135 0.9809 0.7822 0.041 Uiso 1 1 calc R . .
C3_10 C 0.6824(4) 0.8578(5) 0.6783(6) 0.0329(15) Uani 1 1 d . . .
H3_10 H 0.6714 0.7930 0.6756 0.040 Uiso 1 1 calc R . .
C4_10 C 0.7537(4) 0.8816(5) 0.6543(5) 0.0308(14) Uani 1 1 d . . .
H4_10 H 0.7607 0.9436 0.6478 0.037 Uiso 1 1 calc R . .
C5_10 C 0.8333(4) 0.8766(5) 0.7358(6) 0.0349(15) Uani 1 1 d . . .
H5_10 H 0.8294 0.8121 0.7326 0.042 Uiso 1 1 calc R . .
C6_10 C 0.9094(5) 0.9162(6) 0.7251(7) 0.0441(18) Uani 1 1 d . . .
H6A_10 H 0.9579 0.9164 0.7815 0.053 Uiso 1 1 calc R . .
H6B_10 H 0.9082 0.8774 0.6651 0.053 Uiso 1 1 calc R . .
O2_10 O 0.6353(4) 0.8967(5) 0.8045(5) 0.0477(14) Uani 1 1 d . . .
O3_10 O 0.6102(4) 0.8711(4) 0.6044(5) 0.0437(13) Uani 1 1 d . . .
O4_10 O 0.7360(3) 0.8145(4) 0.5604(4) 0.0384(11) Uani 1 1 d . . .
O5_10 O 0.8453(3) 0.9283(4) 0.8335(4) 0.0391(12) Uani 1 1 d . . .
O6_10 O 0.9149(4) 1.0052(5) 0.7202(6) 0.0575(16) Uani 1 1 d . . .
C1_11 C 0.7468(5) 0.8465(6) 0.4864(6) 0.0377(16) Uani 1 1 d . . .
H1_11 H 0.7649 0.9140 0.5105 0.045 Uiso 1 1 calc R . .
C2_11 C 0.6656(5) 0.8152(5) 0.3933(6) 0.0362(16) Uani 1 1 d . . .
H2_11 H 0.6735 0.8417 0.3440 0.043 Uiso 1 1 calc R . .
C3_11 C 0.6390(5) 0.7106(5) 0.3493(6) 0.0345(15) Uani 1 1 d . . .
H3_11 H 0.6299 0.6828 0.3971 0.041 Uiso 1 1 calc R . .
C4_11 C 0.7072(5) 0.6815(5) 0.3287(6) 0.0327(15) Uani 1 1 d . . .
H4_11 H 0.7149 0.7074 0.2789 0.039 Uiso 1 1 calc R . .
C5_11 C 0.7867(5) 0.7155(6) 0.4239(7) 0.0438(18) Uani 1 1 d . . .
H5_11 H 0.7781 0.6879 0.4722 0.053 Uiso 1 1 calc R . .
O2_11 O 0.6052(4) 0.8479(4) 0.4157(4) 0.0422(12) Uani 1 1 d . . .
O3_11 O 0.5647(4) 0.6827(4) 0.2593(5) 0.0471(14) Uani 1 1 d . . .
O4_11 O 0.6845(3) 0.5828(4) 0.2913(4) 0.0319(10) Uani 1 1 d . . .
O5_11 O 0.8074(4) 0.8137(4) 0.4649(5) 0.0488(14) Uani 1 1 d . . .
C6_11 C 0.8604(6) 0.6915(8) 0.4109(9) 0.068(3) Uani 1 1 d . . .
H6A_11 H 0.9106 0.7230 0.4717 0.081 Uiso 1 1 calc R . .
H6B_11 H 0.8533 0.6257 0.3968 0.081 Uiso 1 1 calc R . .
O6_11 O 0.8660(6) 0.7198(7) 0.3293(10) 0.101(3) Uani 1 1 d . . .
C1_12 C 0.6832(5) 0.5424(5) 0.1976(6) 0.0328(15) Uani 1 1 d . . .
H1_12 H 0.6902 0.5906 0.1673 0.039 Uiso 1 1 calc R . .
C2_12 C 0.6004(5) 0.4737(5) 0.1316(5) 0.0327(15) Uani 1 1 d . . .
H2_12 H 0.5987 0.4467 0.0664 0.039 Uiso 1 1 calc R . .
C3_12 C 0.5890(4) 0.3969(5) 0.1769(6) 0.0307(14) Uani 1 1 d . . .
H3_12 H 0.5897 0.4227 0.2418 0.037 Uiso 1 1 calc R . .
C4_12 C 0.6595(4) 0.3538(5) 0.1903(5) 0.0281(14) Uani 1 1 d . . .
H4_12 H 0.6550 0.3212 0.1250 0.034 Uiso 1 1 calc R . .
C5_12 C 0.7441(5) 0.4254(5) 0.2520(6) 0.0349(15) Uani 1 1 d . . .
H5_12 H 0.7524 0.4498 0.3210 0.042 Uiso 1 1 calc R . .
C6_12 C 0.8133(5) 0.3864(6) 0.2506(6) 0.0426(18) Uani 1 1 d . . .
H6A_12 H 0.8645 0.4354 0.2859 0.051 Uiso 1 1 calc R . .
H6B_12 H 0.8175 0.3412 0.2858 0.051 Uiso 1 1 calc R . .
O2_12 O 0.5364(4) 0.5162(4) 0.1180(5) 0.0430(12) Uani 1 1 d . . .
O3_12 O 0.5141(3) 0.3282(4) 0.1136(5) 0.0463(13) Uani 1 1 d . . .
O4_12 O 0.6521(4) 0.2892(4) 0.2439(4) 0.0384(11) Uani 1 1 d . . .
O5_12 O 0.7471(3) 0.5001(4) 0.2090(4) 0.0364(11) Uani 1 1 d . . .
O6_12 O 0.8030(4) 0.3441(5) 0.1524(6) 0.0602(16) Uani 1 1 d . . .
C1_13 C 0.6534(5) 0.1995(6) 0.2061(6) 0.0390(17) Uani 1 1 d . . .
H1_13 H 0.6528 0.1910 0.1405 0.047 Uiso 1 1 calc R . .
C2_13 C 0.5763(5) 0.1336(5) 0.1944(6) 0.0358(16) Uani 1 1 d . . .
H2_13 H 0.5769 0.0704 0.1672 0.043 Uiso 1 1 calc R . .
C3_13 C 0.5775(4) 0.1455(5) 0.2964(6) 0.0306(14) Uani 1 1 d . . .
H3_13 H 0.5761 0.2081 0.3248 0.037 Uiso 1 1 calc R . .
C4_13 C 0.6555(4) 0.1274(5) 0.3637(5) 0.0313(14) Uani 1 1 d . . .
H4_13 H 0.6542 0.0628 0.3396 0.038 Uiso 1 1 calc R . .
C5_13 C 0.7308(5) 0.1914(6) 0.3673(6) 0.0402(17) Uani 1 1 d . . .
H5_13 H 0.7357 0.2556 0.3991 0.048 Uiso 1 1 calc R . .
C6_13 C 0.8074(6) 0.1661(7) 0.4239(8) 0.056(2) Uani 1 1 d . . .
H6A_13 H 0.8537 0.2023 0.4195 0.067 Uiso 1 1 calc R . .
H6B_13 H 0.8186 0.1817 0.4936 0.067 Uiso 1 1 calc R . .
O6_13 O 0.8009(5) 0.0738(6) 0.3884(8) 0.083(2) Uani 1 1 d . . .
O2_13 O 0.5037(4) 0.1491(5) 0.1271(5) 0.0510(14) Uani 1 1 d . . .
O3_13 O 0.5062(3) 0.0785(4) 0.2851(5) 0.0431(13) Uani 1 1 d . . .
O4_13 O 0.6605(3) 0.1489(4) 0.4614(4) 0.0326(10) Uani 1 1 d . . .
O5_13 O 0.7236(4) 0.1791(4) 0.2687(5) 0.0436(13) Uani 1 1 d . . .
C1_14 C 0.6701(5) 0.0800(5) 0.5094(5) 0.0303(14) Uani 1 1 d . . .
H1_14 H 0.6648 0.0228 0.4619 0.036 Uiso 1 1 calc R . .
C2_14 C 0.6019(5) 0.0646(5) 0.5405(5) 0.0303(14) Uani 1 1 d . . .
H2_14 H 0.6080 0.0167 0.5730 0.036 Uiso 1 1 calc R . .
C3_14 C 0.6095(4) 0.1505(5) 0.6146(5) 0.0317(14) Uani 1 1 d . . .
H3_14 H 0.6037 0.1991 0.5830 0.038 Uiso 1 1 calc R . .
C4_14 C 0.6945(4) 0.1809(5) 0.7033(5) 0.0283(14) Uani 1 1 d . . .
H4_14 H 0.6990 0.1367 0.7407 0.034 Uiso 1 1 calc R . .
C5_14 C 0.7617(4) 0.1890(5) 0.6677(6) 0.0323(14) Uani 1 1 d . . .
H5_14 H 0.7625 0.2409 0.6410 0.039 Uiso 1 1 calc R . .
C6_14 C 0.8478(5) 0.2045(6) 0.7527(6) 0.0422(18) Uani 1 1 d . . .
H6A_14 H 0.8881 0.2059 0.7261 0.051 Uiso 1 1 calc R . .
H6B_14 H 0.8631 0.2636 0.8025 0.051 Uiso 1 1 calc R . .
O2_14 O 0.5241(3) 0.0329(4) 0.4565(4) 0.0395(12) Uani 1 1 d . . .
O3_14 O 0.5468(3) 0.1359(5) 0.6465(4) 0.0474(14) Uani 1 1 d . . .
O4_14 O 0.7048(3) 0.2708(4) 0.7666(4) 0.0322(10) Uani 1 1 d . . .
O5_14 O 0.7482(3) 0.1070(4) 0.5920(4) 0.0353(11) Uani 1 1 d . . .
O6_14 O 0.8492(4) 0.1345(5) 0.7982(5) 0.0552(16) Uani 1 1 d . . .
OA_15 O 0.4632(9) 0.0204(10) 0.7614(11) 0.088(3) Uiso 0.65 1 d P . .
OB_15 O 0.502(2) 0.025(2) 0.736(3) 0.110(9) Uiso 0.35 1 d P . .
O_16 O 0.0548(6) 0.0605(5) 0.6914(7) 0.088(2) Uani 1 1 d . . .
O_17 O 0.9518(4) 0.6435(5) 0.2391(5) 0.0642(16) Uani 1 1 d . . .
O_18 O 0.7617(7) 0.1578(7) 0.0493(9) 0.111(3) Uani 1 1 d . . .
O_19 O 0.8867(5) 0.1488(6) 0.9917(5) 0.0716(19) Uani 1 1 d . . .
OC_20 O 0.3712(16) 0.8654(18) 0.166(2) 0.075(6) Uiso 0.30 1 d P . .
OA_20 O 0.5223(16) 0.8967(15) 0.2499(17) 0.069(5) Uiso 0.35 1 d P . .
OY_20 O 0.5577(19) 0.8932(19) 0.241(2) 0.090(7) Uiso 0.35 1 d P . .
OA_21 O 0.559(3) 0.947(4) 0.990(4) 0.112(12) Uiso 0.25 1 d P . .
OB_21 O 0.5796(16) 0.910(2) 1.028(2) 0.125(7) Uiso 0.50 1 d P . .
OC_21 O 0.496(3) 1.003(4) 0.949(4) 0.133(16) Uiso 0.25 1 d P . .
OA_22 O 0.4705(17) 0.7171(17) 0.0661(18) 0.109(7) Uiso 0.50 1 d P . .
OB_22 O 0.4335(14) 0.7326(15) 0.0530(16) 0.095(5) Uiso 0.50 1 d P . .
O_24 O 0.1862(10) 0.9808(10) 0.7302(9) 0.132(4) Uani 1 1 d . . .
OA_28 O 0.2690(18) 0.7895(19) -0.029(2) 0.142(8) Uiso 0.55 1 d P . .
OC_28 O 0.407(2) 0.971(2) 0.011(2) 0.134(9) Uiso 0.45 1 d P . .
OA_29 O 0.116(4) 0.775(5) 0.964(5) 0.20(2) Uiso 0.40 1 d P . .
OX_29 O 0.203(3) 0.765(3) 0.975(3) 0.182(13) Uiso 0.50 1 d P . .
OY_29 O 0.0961(18) 0.712(2) 0.972(2) 0.107(7) Uiso 0.40 1 d P . .
OZ_29 O 0.158(4) 0.765(4) 1.030(5) 0.118(17) Uiso 0.20 1 d P . .
OB_29 O 0.013(2) 0.636(2) 0.950(2) 0.148(9) Uiso 0.50 1 d P . .
OA_31 O -0.0067(8) 0.3244(8) 0.1309(9) 0.066(3) Uiso 0.60 1 d P . .
OB_31 O -0.046(3) 0.336(3) 0.120(4) 0.166(16) Uiso 0.40 1 d P . .
OY_32 O 0.754(2) 0.021(3) 0.157(3) 0.166(11) Uiso 0.50 1 d P . .
O_33 O 0.0344(4) 0.8100(4) 0.2261(4) 0.0568(14) Uani 1 1 d . . .
OA_34 O 0.5171(11) 0.2001(11) 0.9421(12) 0.069(4) Uiso 0.50 1 d P . .
OB_34 O 0.4824(16) 0.2117(16) 0.9295(17) 0.102(6) Uiso 0.50 1 d P . .
OB_36 O 0.6147(16) 0.7641(16) 0.1277(17) 0.146(6) Uiso 0.75 1 d P . .
OY_36 O 0.557(4) 0.737(4) 0.090(4) 0.120(14) Uiso 0.25 1 d P . .
OA_38 O 0.933(3) -0.019(4) 0.467(4) 0.161(15) Uiso 0.35 1 d P . .
OC_38 O 0.9583(11) 0.0854(12) 0.5035(13) 0.108(4) Uiso 0.65 1 d P . .
OC_41 O 0.870(3) 0.865(3) 0.263(4) 0.142(12) Uiso 0.35 1 d P . .
OX_41 O 0.853(2) 0.893(2) 0.209(3) 0.124(9) Uiso 0.40 1 d P . .
OZ_41 O 0.9285(10) 0.8968(11) 0.3835(12) 0.069(4) Uiso 0.45 1 d P . .
OR_41 O 0.991(2) 0.901(3) 0.492(3) 0.113(10) Uiso 0.30 1 d P . .
OX_26 O 0.251(3) 0.944(3) 0.921(3) 0.191(14) Uiso 0.50 1 d P . .
OD_35 O 0.736(2) 0.938(2) 0.220(3) 0.134(10) Uiso 0.40 1 d P . .
OB_37 O 0.3387(18) 0.088(2) 0.859(2) 0.124(8) Uiso 0.45 1 d P . .
OA_44 O 0.616(4) 0.025(6) 0.940(5) 0.31(3) Uiso 0.60 1 d P . .
OA_45 O 0.9225(12) 0.1527(13) 0.2654(14) 0.105(5) Uiso 0.60 1 d P . .
N_47 N 0.0450(3) 0.2705(4) 0.3178(4) 0.115(4) Uiso 1 1 d GU . .
CAC_47 C -0.0062(3) 0.2210(4) 0.3412(6) 0.083(3) Uiso 1 1 d GU . .
OAC_47 O 0.0190(4) 0.2123(5) 0.4284(6) 0.134(4) Uiso 1 1 d GU . .
CAM_47 C -0.0916(4) 0.1658(6) 0.2612(7) 0.29(3) Uiso 1 1 d GU . .
CA_47 C 0.1246(3) 0.3328(3) 0.3934(4) 0.114(5) Uiso 1 1 d GU A .
CB_47 C 0.1921(4) 0.3254(4) 0.3562(4) 0.116(5) Uiso 1 1 d GU . .
CG_47 C 0.2744(3) 0.4014(4) 0.4156(5) 0.074(3) Uiso 1 1 d GU . .
CD1_47 C 0.3315(3) 0.3983(5) 0.5066(6) 0.134(6) Uiso 1 1 d GU . .
CD2_47 C 0.2914(4) 0.4758(5) 0.3819(6) 0.187(10) Uiso 1 1 d GU . .
CE1_47 C 0.4040(3) 0.4694(6) 0.5641(6) 0.136(6) Uiso 1 1 d GU . .
CE2_47 C 0.3645(4) 0.5466(5) 0.4391(7) 0.231(14) Uiso 1 1 d GU . .
CZ_47 C 0.4205(4) 0.5436(6) 0.5302(7) 0.146(7) Uiso 1 1 d GU . .
OMT_47 O 0.4912(4) 0.6047(7) 0.5833(8) 0.229(9) Uiso 1 1 d GU . .
CMT_47 C 0.5209(3) 0.5555(8) 0.6471(8) 0.202(12) Uiso 1 1 d GU . .
C_47 C 0.1132(3) 0.4267(4) 0.4350(6) 0.172(9) Uiso 1 1 d GU . .
O1_47 O 0.1453(4) 0.4655(5) 0.5248(6) 0.221(8) Uiso 0.80 1 d PG A 1
OE1_47 O 0.0598(4) 0.4584(4) 0.3818(8) 0.221(8) Uiso 0.80 1 d PG A 1
CM1_47 C 0.0517(5) 0.5497(5) 0.4076(11) 0.221(8) Uiso 0.80 1 d PG A 1
O2_47 O 0.1304(4) 0.4424(5) 0.5204(6) 0.052(4) Uiso 0.20 1 d PG A 2
OE2_47 O 0.0778(4) 0.4573(4) 0.3624(7) 0.052(4) Uiso 0.20 1 d PG A 2
CM2_47 C 0.1311(5) 0.5087(5) 0.3355(8) 0.052(4) Uiso 0.20 1 d PG A 2
N_51 N 0.9173(3) 0.5198(4) 0.6508(5) 0.083(3) Uiso 0.80 1 d PGU B 1
CAC_51 C 0.9141(4) 0.4632(5) 0.5705(7) 0.117(6) Uiso 0.80 1 d PGU B 1
OAC_51 O 0.8663(4) 0.4635(6) 0.4873(6) 0.217(11) Uiso 0.80 1 d PGU B 1
CAM_51 C 0.9689(4) 0.3990(5) 0.5812(10) 0.178(12) Uiso 0.80 1 d PGU B 1
C_51 C 0.9674(3) 0.6883(4) 0.7210(4) 0.110(6) Uiso 0.80 1 d PGU B 1
O_51 O 0.9791(4) 0.7264(5) 0.8091(5) 0.167(7) Uiso 0.80 1 d PGU B 1
OES_51 O 1.0013(4) 0.7061(5) 0.6674(5) 0.149(6) Uiso 0.80 1 d PGU B 1
CME_51 C 1.0741(4) 0.7821(6) 0.7121(7) 0.132(8) Uiso 0.80 1 d PGU B 1
CA_51 C 0.8945(3) 0.6060(3) 0.6506(4) 0.120(6) Uiso 0.80 1 d PGU B 1
CB_51 C 0.8238(3) 0.6073(3) 0.6832(4) 0.100(5) Uiso 0.80 1 d PGU B 1
CG_51 C 0.7410(3) 0.5342(4) 0.6138(4) 0.066(3) Uiso 0.80 1 d PGU B 1
CD1_51 C 0.7340(3) 0.4413(4) 0.6080(5) 0.113(6) Uiso 0.80 1 d PGU B 1
CD2_51 C 0.6736(3) 0.5587(5) 0.5530(6) 0.109(6) Uiso 0.80 1 d PGU B 1
CE1_51 C 0.6610(4) 0.3737(4) 0.5413(6) 0.172(11) Uiso 0.80 1 d PGU B 1
CE2_51 C 0.6003(3) 0.4910(6) 0.4869(6) 0.159(10) Uiso 0.80 1 d PGU B 1
CZ_51 C 0.5941(3) 0.3985(5) 0.4809(6) 0.135(8) Uiso 0.80 1 d PGU B 1
OMT_51 O 0.5273(4) 0.3352(6) 0.4109(7) 0.237(13) Uiso 0.80 1 d PG B 1
CMT_51 C 0.4600(3) 0.3614(8) 0.3366(7) 0.165(11) Uiso 0.80 1 d PG B 1
N2_51 N 0.9289(3) 0.5411(4) 0.6433(5) 0.075(3) Uiso 0.20 1 d PG B 2
CC1_51 C 0.9149(4) 0.4844(5) 0.5570(6) 0.075(3) Uiso 0.20 1 d PG B 2
OA_51 O 0.8603(4) 0.4874(6) 0.4795(5) 0.075(3) Uiso 0.20 1 d PG B 2
CC2_51 C 0.9659(4) 0.4169(6) 0.5540(9) 0.075(3) Uiso 0.20 1 d PG B 2
C1_51 C 0.9534(3) 0.7069(4) 0.7171(5) 0.075(3) Uiso 0.20 1 d PG B 2
O1_51 O 0.9588(4) 0.7475(4) 0.8015(5) 0.075(3) Uiso 0.20 1 d PG B 2
O2S_51 O 0.9876(4) 0.7270(5) 0.6645(6) 0.075(3) Uiso 0.20 1 d PG B 2
C2M_51 C 1.0669(4) 0.7933(5) 0.7138(7) 0.075(3) Uiso 0.20 1 d PG B 2
CA2_51 C 0.8900(3) 0.6160(3) 0.6504(4) 0.075(3) Uiso 0.20 1 d PG B 2
CB2_51 C 0.8268(3) 0.5957(4) 0.6933(4) 0.075(3) Uiso 0.20 1 d PG B 2
OM_51 O 0.5353(4) 0.3101(6) 0.4371(7) 0.075(3) Uiso 0.20 1 d PG B 2
CM2_51 C 0.4578(4) 0.3208(8) 0.3621(8) 0.075(3) Uiso 0.20 1 d PG B 2
CG2_51 C 0.7446(3) 0.5223(4) 0.6218(4) 0.075(3) Uiso 0.20 1 d PG B 2
CD3_51 C 0.6913(4) 0.4874(5) 0.6594(5) 0.075(3) Uiso 0.20 1 d PG B 2
CD4_51 C 0.7241(3) 0.4869(4) 0.5204(4) 0.075(3) Uiso 0.20 1 d PG B 2
CE3_51 C 0.6191(4) 0.4171(6) 0.5968(6) 0.075(3) Uiso 0.20 1 d PG B 2
CE4_51 C 0.6515(3) 0.4172(5) 0.4576(5) 0.075(3) Uiso 0.20 1 d PG B 2
CZ2_51 C 0.5991(3) 0.3821(5) 0.4958(6) 0.075(3) Uiso 0.20 1 d PG B 2
O_61 O 0.0551(6) 0.5146(7) 0.8448(8) 0.099(3) Uani 1 1 d . . .

loop_
_atom_site_aniso_label
_atom_site_aniso_U_11
_atom_site_aniso_U_22
_atom_site_aniso_U_33
_atom_site_aniso_U_23
_atom_site_aniso_U_13
_atom_site_aniso_U_12
C1_1 0.038(4) 0.026(4) 0.038(4) 0.012(3) 0.017(3) 0.003(3)
C2_1 0.042(4) 0.031(4) 0.033(4) 0.016(3) 0.013(3) 0.012(3)
C3_1 0.030(3) 0.040(4) 0.036(4) 0.018(3) 0.018(3) 0.011(3)
C4_1 0.037(4) 0.025(4) 0.038(4) 0.012(3) 0.018(3) 0.007(3)
C5_1 0.028(4) 0.033(4) 0.036(4) 0.015(3) 0.013(3) 0.005(3)
C6_1 0.040(4) 0.081(7) 0.064(6) 0.054(5) 0.025(4) 0.021(4)
O6_1 0.046(3) 0.064(4) 0.073(4) 0.035(3) 0.028(3) 0.014(3)
O2_1 0.047(3) 0.051(3) 0.046(3) 0.027(3) 0.020(3) 0.023(2)
O3_1 0.043(3) 0.081(4) 0.056(4) 0.043(3) 0.031(3) 0.025(3)
O4_1 0.040(3) 0.027(3) 0.036(3) 0.0113(19) 0.016(2) 0.000(2)
O5_1 0.033(3) 0.037(3) 0.037(3) 0.017(2) 0.010(2) 0.000(2)
C1_2 0.035(4) 0.031(4) 0.031(4) 0.012(3) 0.009(3) 0.003(3)
C2_2 0.044(4) 0.038(4) 0.047(4) 0.025(3) 0.026(4) 0.016(3)
C3_2 0.030(4) 0.039(4) 0.038(4) 0.022(3) 0.020(3) 0.012(3)
C4_2 0.035(4) 0.026(3) 0.038(4) 0.013(3) 0.022(3) 0.008(3)
C5_2 0.027(3) 0.040(4) 0.039(4) 0.013(3) 0.015(3) 0.003(3)
C6_2 0.033(4) 0.041(4) 0.057(5) 0.022(3) 0.022(4) 0.012(3)
O2_2 0.047(3) 0.056(4) 0.067(4) 0.032(3) 0.030(3) 0.025(3)
O3_2 0.034(3) 0.045(3) 0.064(4) 0.025(3) 0.026(3) 0.009(2)
O4_2 0.040(3) 0.035(3) 0.030(3) 0.005(2) 0.015(2) 0.010(2)
O5_2 0.031(3) 0.034(3) 0.036(3) 0.012(2) 0.008(2) 0.0057(19)
O6_2 0.047(3) 0.076(4) 0.049(3) 0.035(3) 0.018(3) 0.024(3)
C1_3 0.034(4) 0.034(4) 0.031(4) 0.006(3) 0.013(3) 0.008(3)
C2_3 0.034(4) 0.031(4) 0.035(4) 0.015(3) 0.018(3) 0.010(3)
C3_3 0.029(3) 0.027(4) 0.032(4) 0.003(3) 0.012(3) 0.004(3)
C4_3 0.027(3) 0.033(4) 0.025(3) 0.006(3) 0.008(3) 0.007(3)
C5_3 0.025(3) 0.043(4) 0.029(4) 0.000(3) 0.009(3) 0.002(3)
C6_3 0.032(4) 0.069(6) 0.048(5) -0.006(4) 0.017(4) 0.011(4)
O2_3 0.038(3) 0.040(3) 0.050(3) 0.006(2) 0.028(3) 0.008(2)
O3_3 0.031(3) 0.041(3) 0.051(3) -0.003(2) 0.020(2) 0.001(2)
O4_3 0.039(3) 0.029(2) 0.027(2) 0.0071(18) 0.015(2) 0.0111(19)
O5_3 0.032(3) 0.048(3) 0.033(3) 0.002(2) 0.008(2) 0.013(2)
O6_3 0.082(5) 0.123(7) 0.071(5) 0.037(5) 0.037(4) 0.075(5)
C1_4 0.036(4) 0.027(3) 0.032(3) 0.014(3) 0.018(3) 0.013(3)
C2_4 0.030(3) 0.030(4) 0.032(4) 0.007(3) 0.018(3) 0.006(3)
C3_4 0.023(3) 0.029(4) 0.036(4) 0.007(3) 0.011(3) 0.008(2)
C4_4 0.032(3) 0.022(3) 0.032(3) 0.012(2) 0.017(3) 0.009(2)
C5_4 0.030(4) 0.029(4) 0.035(4) 0.008(3) 0.013(3) 0.008(3)
C6_4 0.031(4) 0.043(4) 0.045(4) 0.016(3) 0.021(3) 0.008(3)
O2_4 0.037(3) 0.037(3) 0.042(3) 0.012(2) 0.025(2) 0.004(2)
O3_4 0.028(3) 0.071(4) 0.033(3) 0.015(3) 0.009(2) 0.004(2)
O4_4 0.045(3) 0.026(3) 0.036(3) 0.0142(19) 0.020(2) 0.013(2)
O5_4 0.033(3) 0.043(3) 0.037(3) 0.017(2) 0.020(2) 0.017(2)
O6_4 0.049(3) 0.058(4) 0.054(4) 0.013(3) 0.026(3) 0.026(3)
C1_5 0.050(4) 0.030(4) 0.044(4) 0.018(3) 0.032(4) 0.015(3)
C2_5 0.043(4) 0.028(4) 0.042(4) 0.013(3) 0.023(3) 0.007(3)
C3_5 0.032(4) 0.039(4) 0.032(4) 0.021(3) 0.013(3) 0.010(3)
C4_5 0.033(4) 0.031(4) 0.038(4) 0.014(3) 0.022(3) 0.011(3)
C5_5 0.037(4) 0.044(4) 0.043(4) 0.020(3) 0.024(3) 0.013(3)
C6_5 0.035(5) 0.076(7) 0.081(7) 0.038(5) 0.028(5) 0.017(4)
O2_5 0.047(3) 0.041(3) 0.049(3) 0.024(2) 0.020(3) -0.001(2)
O3_5 0.033(3) 0.046(3) 0.048(3) 0.029(2) 0.008(2) 0.011(2)
O4_5 0.040(3) 0.029(3) 0.030(2) 0.0128(19) 0.020(2) 0.0129(19)
O5_5 0.042(3) 0.038(3) 0.057(3) 0.023(2) 0.030(3) 0.020(2)
O6_5 0.083(6) 0.117(7) 0.096(6) 0.025(5) 0.067(5) 0.011(5)
C1_6 0.031(3) 0.037(4) 0.027(3) 0.009(3) 0.018(3) 0.009(3)
C2_6 0.033(4) 0.035(4) 0.024(3) 0.010(3) 0.007(3) 0.001(3)
C3_6 0.028(3) 0.032(4) 0.034(4) 0.009(3) 0.013(3) 0.006(3)
C4_6 0.035(4) 0.023(3) 0.028(3) 0.010(2) 0.015(3) 0.009(3)
C5_6 0.031(4) 0.036(4) 0.030(4) 0.008(3) 0.015(3) 0.010(3)
C6_6 0.035(4) 0.039(4) 0.043(4) 0.001(3) 0.014(3) 0.005(3)
O2_6 0.034(3) 0.029(3) 0.042(3) 0.005(2) 0.009(2) 0.002(2)
O3_6 0.032(3) 0.040(3) 0.065(4) 0.005(3) 0.013(3) 0.016(2)
O4_6 0.041(3) 0.026(2) 0.028(2) 0.0070(18) 0.017(2) 0.0051(19)
O5_6 0.036(3) 0.029(3) 0.036(3) 0.0070(19) 0.017(2) 0.0071(19)
O6_6 0.047(3) 0.052(3) 0.064(4) 0.022(3) 0.035(3) 0.008(2)
C1_7 0.036(4) 0.017(3) 0.026(3) 0.004(2) 0.008(3) 0.000(2)
C2_7 0.033(4) 0.030(4) 0.035(4) 0.010(3) 0.008(3) 0.006(3)
C3_7 0.031(4) 0.028(4) 0.028(3) 0.007(3) 0.010(3) 0.006(3)
C4_7 0.029(3) 0.026(3) 0.029(3) 0.009(3) 0.010(3) 0.005(3)
C5_7 0.034(4) 0.039(4) 0.029(4) 0.011(3) 0.016(3) 0.009(3)
C6_7 0.030(4) 0.049(5) 0.037(4) 0.007(3) 0.012(3) 0.003(3)
O2_7 0.035(3) 0.039(3) 0.036(3) 0.001(2) 0.003(2) 0.009(2)
O3_7 0.037(3) 0.045(3) 0.039(3) 0.007(2) 0.015(2) 0.015(2)
O4_7 0.046(3) 0.025(2) 0.037(3) 0.0126(19) 0.019(2) 0.008(2)
O5_7 0.034(3) 0.044(3) 0.032(3) 0.007(2) 0.013(2) 0.001(2)
O6_7 0.051(3) 0.042(3) 0.049(3) 0.004(2) 0.011(3) -0.004(3)
C1_8 0.032(4) 0.036(4) 0.030(4) 0.009(3) 0.007(3) 0.008(3)
C2_8 0.032(4) 0.036(4) 0.026(3) 0.004(3) 0.009(3) -0.001(3)
C3_8 0.026(3) 0.032(4) 0.034(4) 0.009(3) 0.013(3) 0.009(3)
C4_8 0.021(3) 0.033(4) 0.033(4) 0.009(3) 0.007(3) 0.005(3)
C5_8 0.029(4) 0.030(4) 0.043(4) -0.002(3) 0.012(3) 0.004(3)
C6_8 0.025(4) 0.047(5) 0.069(6) 0.003(4) 0.018(4) 0.009(3)
O2_8 0.039(3) 0.037(3) 0.043(3) 0.000(2) 0.016(2) -0.003(2)
O3_8 0.035(3) 0.037(3) 0.052(3) 0.006(2) 0.022(2) 0.011(2)
O4_8 0.037(3) 0.031(3) 0.029(2) 0.0076(19) 0.010(2) 0.007(2)
O5_8 0.032(3) 0.032(3) 0.040(3) 0.004(2) 0.001(2) 0.009(2)
O6_8 0.049(4) 0.062(4) 0.046(4) 0.006(3) 0.002(3) 0.013(3)
C1_9 0.033(4) 0.024(4) 0.035(4) 0.010(3) 0.007(3) 0.007(3)
C2_9 0.033(4) 0.030(4) 0.035(4) 0.011(3) 0.011(3) 0.005(3)
C3_9 0.025(3) 0.039(4) 0.036(4) 0.017(3) 0.011(3) 0.011(3)
C4_9 0.027(3) 0.038(4) 0.033(4) 0.017(3) 0.009(3) 0.008(3)
C5_9 0.030(4) 0.041(4) 0.044(4) 0.021(3) 0.014(3) 0.011(3)
O2_9 0.041(3) 0.044(3) 0.055(3) 0.021(2) 0.028(3) 0.011(2)
O3_9 0.034(3) 0.053(3) 0.066(4) 0.033(3) 0.022(3) 0.020(2)
O4_9 0.040(3) 0.034(3) 0.031(3) 0.018(2) 0.010(2) 0.004(2)
O5_9 0.031(3) 0.036(3) 0.037(3) 0.019(2) 0.003(2) 0.004(2)
C6_9 0.034(4) 0.066(6) 0.069(6) 0.043(5) 0.016(4) 0.012(4)
O6_9 0.044(3) 0.043(4) 0.084(5) 0.027(3) -0.004(3) -0.002(3)
C1_10 0.036(4) 0.034(4) 0.034(4) 0.013(3) 0.013(3) 0.005(3)
C2_10 0.035(4) 0.033(4) 0.045(4) 0.022(3) 0.020(3) 0.012(3)
C3_10 0.024(3) 0.033(4) 0.042(4) 0.020(3) 0.010(3) 0.008(3)
C4_10 0.028(3) 0.024(3) 0.028(3) 0.003(2) 0.005(3) 0.003(2)
C5_10 0.028(4) 0.033(4) 0.042(4) 0.013(3) 0.012(3) 0.010(3)
C6_10 0.030(4) 0.054(5) 0.047(5) 0.018(4) 0.015(3) 0.010(3)
O2_10 0.035(3) 0.064(4) 0.056(3) 0.031(3) 0.023(3) 0.015(2)
O3_10 0.035(3) 0.057(3) 0.043(3) 0.024(2) 0.014(2) 0.020(2)
O4_10 0.042(3) 0.030(3) 0.041(3) 0.008(2) 0.019(2) 0.007(2)
O5_10 0.028(3) 0.043(3) 0.035(3) 0.009(2) 0.010(2) -0.003(2)
O6_10 0.056(4) 0.048(4) 0.092(5) 0.030(3) 0.048(4) 0.020(3)
C1_11 0.041(4) 0.037(4) 0.029(4) 0.002(3) 0.015(3) 0.009(3)
C2_11 0.034(4) 0.037(4) 0.038(4) 0.012(3) 0.017(3) 0.007(3)
C3_11 0.029(3) 0.034(4) 0.033(4) 0.006(3) 0.009(3) 0.010(3)
C4_11 0.036(4) 0.030(4) 0.037(4) 0.009(3) 0.021(3) 0.011(3)
C5_11 0.034(4) 0.040(4) 0.046(5) 0.000(3) 0.014(3) 0.008(3)
O2_11 0.050(3) 0.039(3) 0.044(3) 0.013(2) 0.023(3) 0.023(2)
O3_11 0.033(3) 0.052(3) 0.038(3) -0.001(2) 0.006(2) 0.012(2)
O4_11 0.037(3) 0.033(3) 0.033(2) 0.0133(19) 0.021(2) 0.0116(19)
O5_11 0.035(3) 0.045(3) 0.056(4) 0.000(3) 0.022(3) 0.003(2)
C6_11 0.040(5) 0.070(7) 0.085(7) -0.001(5) 0.032(5) 0.018(4)
O6_11 0.085(6) 0.079(6) 0.176(11) 0.030(6) 0.099(7) 0.025(4)
C1_12 0.041(4) 0.032(4) 0.033(4) 0.017(3) 0.020(3) 0.012(3)
C2_12 0.037(4) 0.039(4) 0.026(3) 0.016(3) 0.014(3) 0.010(3)
C3_12 0.028(3) 0.032(4) 0.033(4) 0.011(3) 0.014(3) 0.009(3)
C4_12 0.029(3) 0.031(4) 0.033(4) 0.015(3) 0.019(3) 0.009(3)
C5_12 0.033(4) 0.033(4) 0.037(4) 0.009(3) 0.015(3) 0.006(3)
C6_12 0.037(4) 0.039(4) 0.048(5) 0.008(3) 0.017(3) 0.011(3)
O2_12 0.039(3) 0.045(3) 0.047(3) 0.015(2) 0.019(2) 0.017(2)
O3_12 0.031(3) 0.038(3) 0.061(4) 0.013(2) 0.014(3) 0.005(2)
O4_12 0.055(3) 0.035(3) 0.040(3) 0.018(2) 0.031(3) 0.016(2)
O5_12 0.041(3) 0.038(3) 0.042(3) 0.017(2) 0.026(2) 0.014(2)
O6_12 0.058(4) 0.067(4) 0.068(4) 0.017(3) 0.041(3) 0.024(3)
C1_13 0.051(4) 0.041(4) 0.038(4) 0.018(3) 0.026(4) 0.024(3)
C2_13 0.041(4) 0.035(4) 0.033(4) 0.014(3) 0.015(3) 0.014(3)
C3_13 0.028(3) 0.028(3) 0.038(4) 0.015(3) 0.015(3) 0.007(3)
C4_13 0.036(4) 0.031(4) 0.026(3) 0.009(3) 0.013(3) 0.009(3)
C5_13 0.041(4) 0.051(5) 0.046(4) 0.027(4) 0.028(4) 0.019(3)
C6_13 0.047(5) 0.068(6) 0.067(6) 0.034(5) 0.029(4) 0.024(4)
O6_13 0.061(4) 0.074(5) 0.113(7) 0.031(4) 0.031(4) 0.036(4)
O2_13 0.047(3) 0.054(4) 0.041(3) 0.020(2) 0.005(3) 0.014(3)
O3_13 0.034(3) 0.045(3) 0.051(3) 0.026(2) 0.016(2) 0.005(2)
O4_13 0.043(3) 0.030(3) 0.035(3) 0.0143(19) 0.024(2) 0.015(2)
O5_13 0.048(3) 0.054(3) 0.051(3) 0.027(3) 0.033(3) 0.026(3)
C1_14 0.042(4) 0.025(3) 0.031(3) 0.015(3) 0.016(3) 0.017(3)
C2_14 0.037(4) 0.026(3) 0.024(3) 0.010(2) 0.008(3) 0.007(3)
C3_14 0.024(3) 0.040(4) 0.027(3) 0.007(3) 0.009(3) 0.007(3)
C4_14 0.033(4) 0.025(3) 0.025(3) 0.007(2) 0.011(3) 0.012(3)
C5_14 0.030(4) 0.030(4) 0.040(4) 0.013(3) 0.016(3) 0.010(3)
C6_14 0.026(4) 0.049(5) 0.041(4) 0.005(3) 0.011(3) 0.007(3)
O2_14 0.037(3) 0.038(3) 0.033(3) 0.005(2) 0.011(2) 0.002(2)
O3_14 0.028(3) 0.064(4) 0.037(3) 0.001(2) 0.014(2) -0.001(2)
O4_14 0.036(3) 0.030(2) 0.030(2) 0.0075(19) 0.014(2) 0.0125(19)
O5_14 0.031(3) 0.037(3) 0.036(3) 0.009(2) 0.012(2) 0.014(2)
O6_14 0.054(4) 0.076(4) 0.041(3) 0.022(3) 0.015(3) 0.039(3)
O_16 0.101(6) 0.057(4) 0.119(7) 0.022(4) 0.073(5) 0.007(4)
O_17 0.077(4) 0.059(4) 0.070(4) 0.019(3) 0.044(4) 0.023(3)
O_18 0.122(8) 0.096(7) 0.130(9) 0.025(6) 0.073(7) 0.039(6)
O_19 0.080(5) 0.093(5) 0.052(4) 0.029(3) 0.028(3) 0.048(4)
O_24 0.177(12) 0.154(11) 0.106(8) 0.052(7) 0.087(8) 0.067(9)
O_33 0.060(4) 0.054(3) 0.052(3) 0.012(3) 0.020(3) 0.023(3)
O_61 0.102(6) 0.102(7) 0.118(7) 0.071(6) 0.052(6) 0.031(5)

loop_
_atom_type_symbol
_atom_type_description
_atom_type_scat_dispersion_real
_atom_type_scat_dispersion_imag
_atom_type_scat_source
C C 0.0033 0.0016 'International Tables Vol C Tables 4.2.6.8 and 6.1.1.4'
H H 0.0000 0.0000 'International Tables Vol C Tables 4.2.6.8 and 6.1.1.4'
N N 0.0061 0.0033 'International Tables Vol C Tables 4.2.6.8 and 6.1.1.4'
O O 0.0106 0.0060 'International Tables Vol C Tables 4.2.6.8 and 6.1.1.4'

loop_
_geom_angle_atom_site_label_1
_geom_angle_atom_site_label_2
_geom_angle_atom_site_label_3
_geom_angle
_geom_angle_site_symmetry_1
_geom_angle_site_symmetry_3
O5_1 C1_1 O4_7 111.4(6) . .
O5_1 C1_1 C2_1 110.7(6) . .
O4_7 C1_1 C2_1 108.7(6) . .
O2_1 C2_1 C1_1 112.8(6) . .
O2_1 C2_1 C3_1 112.1(6) . .
C1_1 C2_1 C3_1 109.3(6) . .
O3_1 C3_1 C4_1 109.9(6) . .
O3_1 C3_1 C2_1 110.8(6) . .
C4_1 C3_1 C2_1 109.4(6) . .
O4_1 C4_1 C5_1 110.4(6) . .
O4_1 C4_1 C3_1 107.6(6) . .
C5_1 C4_1 C3_1 110.5(6) . .
O5_1 C5_1 C4_1 113.0(6) . .
O5_1 C5_1 C6_1 105.6(6) . .
C4_1 C5_1 C6_1 110.2(6) . .
O6_1 C6_1 C5_1 111.5(8) . .
C4_1 O4_1 C1_2 119.2(6) . .
C1_1 O5_1 C5_1 114.8(5) . .
O5_2 C1_2 O4_1 110.6(6) . .
O5_2 C1_2 C2_2 110.5(6) . .
O4_1 C1_2 C2_2 106.9(6) . .
O2_2 C2_2 C3_2 113.0(7) . .
O2_2 C2_2 C1_2 111.3(6) . .
C3_2 C2_2 C1_2 109.2(6) . .
O3_2 C3_2 C4_2 108.3(6) . .
O3_2 C3_2 C2_2 109.5(6) . .
C4_2 C3_2 C2_2 109.4(6) . .
O4_2 C4_2 C3_2 107.7(6) . .
O4_2 C4_2 C5_2 108.3(6) . .
C3_2 C4_2 C5_2 110.6(6) . .
O5_2 C5_2 C6_2 106.2(6) . .
O5_2 C5_2 C4_2 109.8(6) . .
C6_2 C5_2 C4_2 111.8(7) . .
O6_2 C6_2 C5_2 112.8(6) . .
C1_3 O4_2 C4_2 117.5(5) . .
C1_2 O5_2 C5_2 115.6(5) . .
O4_2 C1_3 O5_3 110.5(6) . .
O4_2 C1_3 C2_3 109.8(6) . .
O5_3 C1_3 C2_3 110.0(6) . .
O2_3 C2_3 C3_3 111.1(6) . .
O2_3 C2_3 C1_3 108.8(6) . .
C3_3 C2_3 C1_3 109.9(6) . .
O3_3 C3_3 C4_3 109.8(6) . .
O3_3 C3_3 C2_3 109.6(6) . .
C4_3 C3_3 C2_3 108.3(6) . .
O4_3 C4_3 C3_3 108.8(5) . .
O4_3 C4_3 C5_3 110.3(6) . .
C3_3 C4_3 C5_3 109.1(6) . .
O5_3 C5_3 C6_3 105.7(6) . .
O5_3 C5_3 C4_3 109.6(6) . .
C6_3 C5_3 C4_3 111.1(7) . .
O6_3 C6_3 C5_3 113.2(8) . .
C1_4 O4_3 C4_3 118.5(5) . .
C1_3 O5_3 C5_3 112.8(5) . .
O5_4 C1_4 O4_3 112.1(6) . .
O5_4 C1_4 C2_4 110.1(6) . .
O4_3 C1_4 C2_4 108.1(5) . .
O2_4 C2_4 C3_4 110.8(6) . .
O2_4 C2_4 C1_4 110.7(6) . .
C3_4 C2_4 C1_4 109.1(6) . .
O3_4 C3_4 C2_4 110.7(6) . .
O3_4 C3_4 C4_4 109.1(6) . .
C2_4 C3_4 C4_4 109.1(5) . .
O4_4 C4_4 C5_4 109.3(5) . .
O4_4 C4_4 C3_4 106.9(5) . .
C5_4 C4_4 C3_4 111.7(6) . .
O5_4 C5_4 C4_4 111.6(6) . .
O5_4 C5_4 C6_4 105.8(6) . .
C4_4 C5_4 C6_4 111.2(6) . .
O6_4 C6_4 C5_4 113.9(6) . .
C1_5 O4_4 C4_4 119.4(5) . .
C1_4 O5_4 C5_4 114.5(5) . .
O5_5 C1_5 O4_4 111.7(7) . .
O5_5 C1_5 C2_5 109.9(6) . .
O4_4 C1_5 C2_5 108.4(6) . .
O2_5 C2_5 C3_5 110.6(6) . .
O2_5 C2_5 C1_5 110.5(6) . .
C3_5 C2_5 C1_5 109.2(6) . .
O3_5 C3_5 C2_5 110.4(6) . .
O3_5 C3_5 C4_5 108.4(6) . .
C2_5 C3_5 C4_5 109.4(6) . .
O4_5 C4_5 C3_5 110.1(6) . .
O4_5 C4_5 C5_5 109.6(6) . .
C3_5 C4_5 C5_5 109.4(6) . .
O5_5 C5_5 C6_5 107.1(7) . .
O5_5 C5_5 C4_5 111.0(6) . .
C6_5 C5_5 C4_5 112.3(7) . .
O6_5 C6_5 C5_5 113.0(9) . .
C1_6 O4_5 C4_5 117.8(5) . .
C1_5 O5_5 C5_5 114.1(6) . .
O4_5 C1_6 O5_6 111.7(5) . .
O4_5 C1_6 C2_6 108.0(5) . .
O5_6 C1_6 C2_6 110.1(6) . .
O2_6 C2_6 C3_6 111.5(6) . .
O2_6 C2_6 C1_6 109.9(6) . .
C3_6 C2_6 C1_6 109.2(6) . .
O3_6 C3_6 C2_6 109.4(6) . .
O3_6 C3_6 C4_6 111.4(6) . .
C2_6 C3_6 C4_6 108.9(6) . .
O4_6 C4_6 C3_6 109.0(6) . .
O4_6 C4_6 C5_6 109.4(6) . .
C3_6 C4_6 C5_6 111.2(6) . .
O5_6 C5_6 C6_6 107.1(6) . .
O5_6 C5_6 C4_6 110.9(6) . .
C6_6 C5_6 C4_6 111.3(6) . .
O6_6 C6_6 C5_6 112.8(7) . .
C1_7 O4_6 C4_6 118.3(5) . .
C1_6 O5_6 C5_6 114.6(5) . .
O4_6 C1_7 O5_7 111.4(6) . .
O4_6 C1_7 C2_7 109.4(6) . .
O5_7 C1_7 C2_7 109.3(6) . .
O2_7 C2_7 C3_7 110.6(6) . .
O2_7 C2_7 C1_7 109.4(6) . .
C3_7 C2_7 C1_7 111.3(6) . .
O3_7 C3_7 C2_7 111.6(6) . .
O3_7 C3_7 C4_7 109.3(6) . .
C2_7 C3_7 C4_7 107.7(6) . .
O4_7 C4_7 C5_7 107.7(6) . .
O4_7 C4_7 C3_7 108.2(6) . .
C5_7 C4_7 C3_7 111.0(6) . .
O5_7 C5_7 C6_7 105.3(6) . .
O5_7 C5_7 C4_7 110.5(6) . .
C6_7 C5_7 C4_7 111.7(6) . .
O6_7 C6_7 C5_7 111.4(7) . .
C1_1 O4_7 C4_7 118.5(5) . .
C1_7 O5_7 C5_7 115.5(5) . .
O5_8 C1_8 O4_14 110.9(6) . .
O5_8 C1_8 C2_8 110.5(6) . .
O4_14 C1_8 C2_8 108.3(6) . .
O2_8 C2_8 C1_8 110.3(6) . .
O2_8 C2_8 C3_8 110.2(6) . .
C1_8 C2_8 C3_8 109.7(6) . .
O3_8 C3_8 C2_8 109.1(6) . .
O3_8 C3_8 C4_8 108.9(6) . .
C2_8 C3_8 C4_8 108.5(6) . .
O4_8 C4_8 C5_8 110.2(6) . .
O4_8 C4_8 C3_8 108.9(6) . .
C5_8 C4_8 C3_8 109.1(6) . .
O5_8 C5_8 C4_8 112.4(6) . .
O5_8 C5_8 C6_8 102.9(7) . .
C4_8 C5_8 C6_8 112.5(6) . .
O6_8 C6_8 C5_8 112.2(8) . .
C4_8 O4_8 C1_9 118.0(5) . .
C1_8 O5_8 C5_8 115.5(6) . .
O5_9 C1_9 O4_8 111.2(6) . .
O5_9 C1_9 C2_9 109.2(6) . .
O4_8 C1_9 C2_9 109.1(6) . .
O2_9 C2_9 C3_9 111.6(6) . .
O2_9 C2_9 C1_9 110.4(6) . .
C3_9 C2_9 C1_9 110.4(6) . .
O3_9 C3_9 C2_9 110.1(6) . .
O3_9 C3_9 C4_9 109.4(6) . .
C2_9 C3_9 C4_9 108.0(6) . .
O4_9 C4_9 C3_9 107.6(6) . .
O4_9 C4_9 C5_9 107.7(6) . .
C3_9 C4_9 C5_9 110.7(6) . .
O5_9 C5_9 C6_9 105.5(6) . .
O5_9 C5_9 C4_9 111.8(6) . .
C6_9 C5_9 C4_9 111.8(7) . .
C1_10 O4_9 C4_9 118.4(6) . .
C1_9 O5_9 C5_9 115.5(5) . .
O6_9 C6_9 C5_9 109.4(8) . .
O5_10 C1_10 O4_9 111.4(6) . .
O5_10 C1_10 C2_10 110.7(6) . .
O4_9 C1_10 C2_10 106.7(6) . .
O2_10 C2_10 C3_10 111.7(6) . .
O2_10 C2_10 C1_10 111.2(6) . .
C3_10 C2_10 C1_10 109.4(6) . .
O3_10 C3_10 C2_10 110.6(6) . .
O3_10 C3_10 C4_10 109.0(6) . .
C2_10 C3_10 C4_10 110.3(6) . .
O4_10 C4_10 C3_10 108.0(6) . .
O4_10 C4_10 C5_10 108.5(6) . .
C3_10 C4_10 C5_10 110.7(6) . .
O5_10 C5_10 C6_10 106.4(6) . .
O5_10 C5_10 C4_10 110.9(6) . .
C6_10 C5_10 C4_10 112.8(7) . .
O6_10 C6_10 C5_10 111.8(7) . .
C1_11 O4_10 C4_10 118.5(6) . .
C1_10 O5_10 C5_10 114.3(6) . .
O4_10 C1_11 O5_11 110.3(7) . .
O4_10 C1_11 C2_11 109.6(6) . .
O5_11 C1_11 C2_11 110.4(6) . .
O2_11 C2_11 C1_11 109.9(6) . .
O2_11 C2_11 C3_11 111.6(6) . .
C1_11 C2_11 C3_11 110.2(6) . .
O3_11 C3_11 C4_11 110.4(6) . .
O3_11 C3_11 C2_11 109.5(6) . .
C4_11 C3_11 C2_11 108.2(6) . .
O4_11 C4_11 C3_11 108.7(6) . .
O4_11 C4_11 C5_11 109.6(6) . .
C3_11 C4_11 C5_11 109.8(6) . .
O5_11 C5_11 C4_11 109.9(7) . .
O5_11 C5_11 C6_11 107.9(7) . .
C4_11 C5_11 C6_11 114.1(8) . .
C1_12 O4_11 C4_11 117.5(5) . .
C1_11 O5_11 C5_11 114.7(6) . .
O6_11 C6_11 C5_11 108.6(10) . .
O5_12 C1_12 O4_11 111.0(6) . .
O5_12 C1_12 C2_12 111.0(6) . .
O4_11 C1_12 C2_12 108.2(6) . .
O2_12 C2_12 C1_12 111.2(6) . .
O2_12 C2_12 C3_12 110.4(6) . .
C1_12 C2_12 C3_12 109.5(6) . .
O3_12 C3_12 C4_12 108.7(6) . .
O3_12 C3_12 C2_12 111.0(6) . .
C4_12 C3_12 C2_12 108.4(6) . .
O4_12 C4_12 C3_12 106.8(5) . .
O4_12 C4_12 C5_12 108.2(6) . .
C3_12 C4_12 C5_12 112.3(6) . .
O5_12 C5_12 C6_12 106.3(6) . .
O5_12 C5_12 C4_12 109.2(6) . .
C6_12 C5_12 C4_12 112.4(6) . .
O6_12 C6_12 C5_12 113.1(7) . .
C1_13 O4_12 C4_12 119.0(6) . .
C1_12 O5_12 C5_12 115.2(5) . .
O4_12 C1_13 O5_13 112.2(7) . .
O4_12 C1_13 C2_13 108.6(6) . .
O5_13 C1_13 C2_13 109.1(6) . .
O2_13 C2_13 C1_13 110.7(6) . .
O2_13 C2_13 C3_13 111.1(6) . .
C1_13 C2_13 C3_13 109.1(6) . .
O3_13 C3_13 C2_13 108.6(6) . .
O3_13 C3_13 C4_13 109.2(6) . .
C2_13 C3_13 C4_13 108.4(6) . .
O4_13 C4_13 C3_13 107.8(6) . .
O4_13 C4_13 C5_13 108.1(6) . .
C3_13 C4_13 C5_13 109.5(6) . .
O5_13 C5_13 C6_13 106.7(7) . .
O5_13 C5_13 C4_13 109.9(6) . .
C6_13 C5_13 C4_13 109.7(7) . .
O6_13 C6_13 C5_13 112.8(9) . .
C1_14 O4_13 C4_13 117.7(5) . .
C1_13 O5_13 C5_13 113.2(6) . .
O5_14 C1_14 O4_13 110.8(6) . .
O5_14 C1_14 C2_14 111.4(6) . .
O4_13 C1_14 C2_14 107.7(5) . .
O2_14 C2_14 C3_14 112.0(6) . .
O2_14 C2_14 C1_14 110.8(6) . .
C3_14 C2_14 C1_14 110.0(6) . .
O3_14 C3_14 C2_14 110.5(6) . .
O3_14 C3_14 C4_14 110.5(6) . .
C2_14 C3_14 C4_14 109.5(6) . .
O4_14 C4_14 C5_14 108.1(5) . .
O4_14 C4_14 C3_14 108.4(5) . .
C5_14 C4_14 C3_14 110.3(6) . .
O5_14 C5_14 C4_14 111.7(6) . .
O5_14 C5_14 C6_14 106.0(6) . .
C4_14 C5_14 C6_14 112.0(6) . .
O6_14 C6_14 C5_14 111.7(6) . .
C4_14 O4_14 C1_8 116.4(5) . .
C1_14 O5_14 C5_14 113.7(5) . .
OB_21 OA_21 OC_21 153(6) . .
OB_22 OA_22 OY_36 148(4) . .
OY_29 OA_29 OZ_29 66(6) . .
OY_29 OA_29 OX_29 96(5) . .
OZ_29 OA_29 OX_29 59(5) . .
OA_28 OX_29 OZ_29 150(5) 1_556 .
OA_28 OX_29 OA_29 153(5) 1_556 .
OZ_29 OX_29 OA_29 42(3) . .
OA_29 OY_29 OZ_29 58(4) . .
OA_29 OY_29 OB_29 142(5) . .
OZ_29 OY_29 OB_29 149(4) . .
OA_29 OZ_29 OY_29 55(5) . .
OA_29 OZ_29 OX_29 78(6) . .
OY_29 OZ_29 OX_29 102(5) . .
OB_36 OY_36 OA_22 159(6) . .
OC_38 OA_38 OZ_41 141(4) . 1_545
OC_38 OA_38 OR_41 131(4) . 1_545
OZ_41 OA_38 OR_41 56(2) 1_545 1_545
OX_41 OC_41 OZ_41 139(5) . .
OR_41 OZ_41 OA_38 68(2) . 1_565
OR_41 OZ_41 OC_41 164(2) . .
OA_38 OZ_41 OC_41 128(3) 1_565 .
OZ_41 OR_41 OA_38 56(2) . 1_565
CAC_47 N_47 CA_47 122.0 . .
OAC_47 CAC_47 N_47 119.9 . .
OAC_47 CAC_47 OA_45 116.3(9) . 1_455
N_47 CAC_47 OA_45 120.2(9) . 1_455
OAC_47 CAC_47 CAM_47 120.1 . .
N_47 CAC_47 CAM_47 119.6 . .
OA_45 CAC_47 CAM_47 13.2(10) 1_455 .
OA_45 CAM_47 CAC_47 67(3) 1_455 .
N_47 CA_47 C_47 109.6 . .
N_47 CA_47 CB_47 110.0 . .
C_47 CA_47 CB_47 121.1 . .
CG_47 CB_47 CA_47 116.4 . .
CD1_47 CG_47 CD2_47 119.5 . .
CD1_47 CG_47 CB_47 119.6 . .
CD2_47 CG_47 CB_47 120.9 . .
CE1_47 CD1_47 CG_47 120.3 . .
CE2_47 CD2_47 CG_47 120.2 . .
CD1_47 CE1_47 CZ_47 119.9 . .
CZ_47 CE2_47 CD2_47 120.0 . .
OMT_47 CZ_47 CE2_47 122.3 . .
OMT_47 CZ_47 CE1_47 117.4 . .
CE2_47 CZ_47 CE1_47 120.1 . .
OMT_47 CZ_47 CMT_47 44.5 . .
CE2_47 CZ_47 CMT_47 164.3 . .
CE1_47 CZ_47 CMT_47 73.1 . .
CZ_47 OMT_47 CMT_47 94.1 . .
OMT_47 CMT_47 CZ_47 41.4 . .
O2_47 C_47 O1_47 18.5 . .
O2_47 C_47 OE1_47 120.3 . .
O1_47 C_47 OE1_47 116.6 . .
O2_47 C_47 OE2_47 139.8 . .
O1_47 C_47 OE2_47 129.8 . .
OE1_47 C_47 OE2_47 23.6 . .
O2_47 C_47 CA_47 110.2 . .
O1_47 C_47 CA_47 120.3 . .
OE1_47 C_47 CA_47 121.8 . .
OE2_47 C_47 CA_47 109.1 . .
C_47 OE1_47 CM1_47 126.6 . .
C_47 OE2_47 CM2_47 115.2 . .
CAC_51 N_51 CA_51 122.1 . .
OAC_51 CAC_51 N_51 119.3 . .
OAC_51 CAC_51 CAM_51 121.0 . .
N_51 CAC_51 CAM_51 119.6 . .
OES_51 C_51 O_51 134.6 . .
OES_51 C_51 CA_51 103.2 . .
O_51 C_51 CA_51 122.0 . .
C_51 OES_51 CME_51 117.8 . .
N_51 CA_51 C_51 111.1 . .
N_51 CA_51 CB_51 110.0 . .
C_51 CA_51 CB_51 108.8 . .
CG_51 CB_51 CA_51 116.4 . .
CD2_51 CG_51 CD1_51 119.6 . .
CD2_51 CG_51 CB_51 120.7 . .
CD1_51 CG_51 CB_51 119.7 . .
CE1_51 CD1_51 CG_51 120.4 . .
CE2_51 CD2_51 CG_51 120.0 . .
CD1_51 CE1_51 CZ_51 119.8 . .
CD2_51 CE2_51 CZ_51 120.2 . .
OMT_51 CZ_51 CE1_51 120.8 . .
OMT_51 CZ_51 CE2_51 118.8 . .
CE1_51 CZ_51 CE2_51 120.1 . .
CZ_51 OMT_51 CMT_51 120.8 . .
CC1_51 N2_51 CA2_51 122.1 . .
OA_51 CC1_51 N2_51 119.3 . .
OA_51 CC1_51 CC2_51 121.1 . .
N2_51 CC1_51 CC2_51 119.7 . .
O2S_51 C1_51 O1_51 134.5 . .
O2S_51 C1_51 CA2_51 103.2 . .
O1_51 C1_51 CA2_51 122.1 . .
C1_51 O2S_51 C2M_51 117.9 . .
N2_51 CA2_51 C1_51 111.1 . .
N2_51 CA2_51 CB2_51 110.0 . .
C1_51 CA2_51 CB2_51 108.8 . .
CG2_51 CB2_51 CA2_51 116.4 . .
CZ2_51 OM_51 CM2_51 120.8 . .
CD4_51 CG2_51 CD3_51 119.5 . .
CD4_51 CG2_51 CB2_51 120.7 . .
CD3_51 CG2_51 CB2_51 119.7 . .
CE3_51 CD3_51 CG2_51 120.4 . .
CE4_51 CD4_51 CG2_51 120.0 . .
CD3_51 CE3_51 CZ2_51 119.8 . .
CD4_51 CE4_51 CZ2_51 120.1 . .
OM_51 CZ2_51 CE3_51 120.8 . .
OM_51 CZ2_51 CE4_51 118.8 . .
CE3_51 CZ2_51 CE4_51 120.1 . .

loop_
_geom_bond_atom_site_label_1
_geom_bond_atom_site_label_2
_geom_bond_distance
_geom_bond_site_symmetry_2
C1_1 O5_1 1.402(9) .
C1_1 O4_7 1.420(9) .
C1_1 C2_1 1.486(11) .
C2_1 O2_1 1.420(9) .
C2_1 C3_1 1.529(10) .
C3_1 O3_1 1.432(10) .
C3_1 C4_1 1.522(10) .
C4_1 O4_1 1.419(9) .
C4_1 C5_1 1.503(10) .
C5_1 O5_1 1.408(9) .
C5_1 C6_1 1.539(12) .
C6_1 O6_1 1.391(12) .
O4_1 C1_2 1.422(9) .
C1_2 O5_2 1.423(9) .
C1_2 C2_2 1.522(11) .
C2_2 O2_2 1.396(10) .
C2_2 C3_2 1.506(11) .
C3_2 O3_2 1.446(9) .
C3_2 C4_2 1.507(10) .
C4_2 O4_2 1.445(9) .
C4_2 C5_2 1.551(10) .
C5_2 O5_2 1.439(10) .
C5_2 C6_2 1.512(11) .
C6_2 O6_2 1.418(11) .
O4_2 C1_3 1.407(10) .
C1_3 O5_3 1.422(10) .
C1_3 C2_3 1.529(10) .
C2_3 O2_3 1.420(9) .
C2_3 C3_3 1.510(10) .
C3_3 O3_3 1.436(9) .
C3_3 C4_3 1.516(10) .
C4_3 O4_3 1.437(9) .
C4_3 C5_3 1.526(10) .
C5_3 O5_3 1.444(9) .
C5_3 C6_3 1.524(11) .
C6_3 O6_3 1.383(15) .
O4_3 C1_4 1.403(9) .
C1_4 O5_4 1.397(9) .
C1_4 C2_4 1.521(10) .
C2_4 O2_4 1.423(9) .
C2_4 C3_4 1.513(10) .
C3_4 O3_4 1.413(9) .
C3_4 C4_4 1.520(10) .
C4_4 O4_4 1.433(8) .
C4_4 C5_4 1.523(10) .
C5_4 O5_4 1.423(9) .
C5_4 C6_4 1.527(11) .
C6_4 O6_4 1.387(11) .
O4_4 C1_5 1.408(9) .
C1_5 O5_5 1.406(10) .
C1_5 C2_5 1.531(12) .
C2_5 O2_5 1.420(10) .
C2_5 C3_5 1.507(11) .
C3_5 O3_5 1.432(9) .
C3_5 C4_5 1.517(10) .
C4_5 O4_5 1.422(9) .
C4_5 C5_5 1.545(10) .
C5_5 O5_5 1.426(10) .
C5_5 C6_5 1.497(12) .
C6_5 O6_5 1.400(15) .
O4_5 C1_6 1.396(9) .
C1_6 O5_6 1.408(9) .
C1_6 C2_6 1.526(10) .
C2_6 O2_6 1.427(9) .
C2_6 C3_6 1.501(10) .
C3_6 O3_6 1.427(9) .
C3_6 C4_6 1.518(10) .
C4_6 O4_6 1.430(9) .
C4_6 C5_6 1.536(10) .
C5_6 O5_6 1.444(9) .
C5_6 C6_6 1.515(11) .
C6_6 O6_6 1.395(11) .
O4_6 C1_7 1.406(9) .
C1_7 O5_7 1.415(9) .
C1_7 C2_7 1.514(11) .
C2_7 O2_7 1.426(9) .
C2_7 C3_7 1.492(11) .
C3_7 O3_7 1.402(9) .
C3_7 C4_7 1.536(10) .
C4_7 O4_7 1.432(9) .
C4_7 C5_7 1.525(10) .
C5_7 O5_7 1.465(9) .
C5_7 C6_7 1.500(11) .
C6_7 O6_7 1.431(11) .
C1_8 O5_8 1.403(10) .
C1_8 O4_14 1.442(9) .
C1_8 C2_8 1.502(11) .
C2_8 O2_8 1.431(9) .
C2_8 C3_8 1.523(11) .
C3_8 O3_8 1.432(9) .
C3_8 C4_8 1.519(10) .
C4_8 O4_8 1.413(9) .
C4_8 C5_8 1.526(10) .
C5_8 O5_8 1.439(10) .
C5_8 C6_8 1.531(11) .
C6_8 O6_8 1.409(13) .
O4_8 C1_9 1.417(9) .
C1_9 O5_9 1.408(9) .
C1_9 C2_9 1.522(10) .
C2_9 O2_9 1.430(9) .
C2_9 C3_9 1.511(10) .
C3_9 O3_9 1.431(9) .
C3_9 C4_9 1.512(10) .
C4_9 O4_9 1.445(9) .
C4_9 C5_9 1.525(10) .
C5_9 O5_9 1.432(9) .
C5_9 C6_9 1.512(12) .
O4_9 C1_10 1.421(10) .
C6_9 O6_9 1.434(15) .
C1_10 O5_10 1.398(10) .
C1_10 C2_10 1.503(11) .
C2_10 O2_10 1.415(10) .
C2_10 C3_10 1.492(11) .
C3_10 O3_10 1.453(8) .
C3_10 C4_10 1.497(11) .
C4_10 O4_10 1.458(9) .
C4_10 C5_10 1.539(10) .
C5_10 O5_10 1.444(10) .
C5_10 C6_10 1.510(12) .
C6_10 O6_10 1.387(12) .
O4_10 C1_11 1.400(10) .
C1_11 O5_11 1.410(10) .
C1_11 C2_11 1.517(11) .
C2_11 O2_11 1.413(10) .
C2_11 C3_11 1.525(11) .
C3_11 O3_11 1.426(9) .
C3_11 C4_11 1.513(10) .
C4_11 O4_11 1.436(9) .
C4_11 C5_11 1.515(11) .
C5_11 O5_11 1.435(10) .
C5_11 C6_11 1.528(12) .
O4_11 C1_12 1.421(9) .
C6_11 O6_11 1.445(18) .
C1_12 O5_12 1.406(9) .
C1_12 C2_12 1.504(11) .
C2_12 O2_12 1.406(9) .
C2_12 C3_12 1.529(10) .
C3_12 O3_12 1.412(9) .
C3_12 C4_12 1.513(10) .
C4_12 O4_12 1.448(8) .
C4_12 C5_12 1.538(10) .
C5_12 O5_12 1.458(9) .
C5_12 C6_12 1.495(11) .
C6_12 O6_12 1.425(11) .
O4_12 C1_13 1.392(10) .
C1_13 O5_13 1.411(10) .
C1_13 C2_13 1.522(12) .
C2_13 O2_13 1.430(9) .
C2_13 C3_13 1.523(11) .
C3_13 O3_13 1.454(9) .
C3_13 C4_13 1.519(10) .
C4_13 O4_13 1.422(9) .
C4_13 C5_13 1.534(11) .
C5_13 O5_13 1.429(10) .
C5_13 C6_13 1.505(12) .
C6_13 O6_13 1.381(14) .
O4_13 C1_14 1.422(8) .
C1_14 O5_14 1.412(9) .
C1_14 C2_14 1.499(11) .
C2_14 O2_14 1.416(9) .
C2_14 C3_14 1.494(10) .
C3_14 O3_14 1.416(9) .
C3_14 C4_14 1.528(9) .
C4_14 O4_14 1.446(8) .
C4_14 C5_14 1.524(10) .
C5_14 O5_14 1.430(9) .
C5_14 C6_14 1.547(10) .
C6_14 O6_14 1.411(12) .
OA_15 OB_15 0.94(3) .
OA_20 OY_20 0.72(3) .
OA_21 OB_21 0.93(5) .
OA_21 OC_21 1.58(8) .
OA_22 OB_22 0.73(3) .
OA_22 OY_36 1.44(6) .
OA_28 OX_29 1.23(4) 1_554
OA_29 OY_29 1.04(7) .
OA_29 OZ_29 1.07(8) .
OA_29 OX_29 1.57(7) .
OX_29 OA_28 1.23(4) 1_556
OX_29 OZ_29 1.38(7) .
OY_29 OZ_29 1.16(7) .
OY_29 OB_29 1.63(5) .
OA_31 OB_31 0.73(5) .
OA_34 OB_34 0.66(2) .
OB_36 OY_36 0.95(6) .
OA_38 OC_38 1.52(6) .
OA_38 OZ_41 1.58(6) 1_545
OA_38 OR_41 1.77(7) 1_545
OC_41 OX_41 0.99(5) .
OC_41 OZ_41 1.64(5) .
OZ_41 OR_41 1.59(4) .
OZ_41 OA_38 1.58(6) 1_565
OR_41 OA_38 1.77(7) 1_565
OA_45 CAC_47 1.42(3) 1_655
N_47 CAC_47 1.3193 .
N_47 CA_47 1.4619 .
CAC_47 OAC_47 1.2800 .
CAC_47 OA_45 1.416(19) 1_455
CAC_47 CAM_47 1.5160 .
CAM_47 OA_45 0.35(2) 1_455
CA_47 C_47 1.5370 .
CA_47 CB_47 1.5580 .
CB_47 CG_47 1.5400 .
CG_47 CD1_47 1.4002 .
CG_47 CD2_47 1.4016 .
CD1_47 CE1_47 1.3939 .
CD2_47 CE2_47 1.3956 .
CE1_47 CZ_47 1.3974 .
CE2_47 CZ_47 1.3937 .
CZ_47 OMT_47 1.2948 .
CZ_47 CMT_47 1.9543 .
OMT_47 CMT_47 1.3745 .
C_47 O2_47 1.1771 .
C_47 O1_47 1.2219 .
C_47 OE1_47 1.2581 .
C_47 OE2_47 1.2875 .
OE1_47 CM1_47 1.4314 .
OE2_47 CM2_47 1.3975 .
N_51 CAC_51 1.3165 .
N_51 CA_51 1.4647 .
CAC_51 OAC_51 1.2382 .
CAC_51 CAM_51 1.5174 .
C_51 OES_51 1.2535 .
C_51 O_51 1.2632 .
C_51 CA_51 1.5140 .
OES_51 CME_51 1.4346 .
CA_51 CB_51 1.5577 .
CB_51 CG_51 1.5406 .
CG_51 CD2_51 1.3994 .
CG_51 CD1_51 1.4045 .
CD1_51 CE1_51 1.3933 .
CD2_51 CE2_51 1.3944 .
CE1_51 CZ_51 1.3942 .
CE2_51 CZ_51 1.3990 .
CZ_51 OMT_51 1.3184 .
OMT_51 CMT_51 1.5055 .
N2_51 CC1_51 1.3172 .
N2_51 CA2_51 1.4644 .
CC1_51 OA_51 1.2384 .
CC1_51 CC2_51 1.5181 .
C1_51 O2S_51 1.2535 .
C1_51 O1_51 1.2639 .
C1_51 CA2_51 1.5129 .
O2S_51 C2M_51 1.4337 .
CA2_51 CB2_51 1.5580 .
CB2_51 CG2_51 1.5405 .
OM_51 CZ2_51 1.3178 .
OM_51 CM2_51 1.5057 .
CG2_51 CD4_51 1.3994 .
CG2_51 CD3_51 1.4042 .
CD3_51 CE3_51 1.3928 .
CD4_51 CE4_51 1.3942 .
CE3_51 CZ2_51 1.3945 .
CE4_51 CZ2_51 1.3991 .
